data_7231190
loop_
_publ_author_name
'Radhakrishna, Latchupatula'
'Pandey, Madhusudan K.'
'Balakrishna, Maravanji S.'

_publ_section_title
;
 1,2,3-Triazole based bisphosphine,
 5-(diphenylphosphanyl)-1-(2-(diphenylphosphanyl)-phenyl)-4-phenyl-1H-1,2,3-triazole:
 an ambidentate ligand with switchable coordination modes
;
_journal_issue 45
_journal_name_full 'RSC Advances'
_journal_page_first 25704
_journal_paper_doi 10.1039/C8RA04086A
_journal_volume 8
_journal_year 2018
_chemical_formula_moiety 'C42 H29 N3 O4 P2 W, C H Cl3'
_chemical_formula_sum 'C43 H30 Cl3 N3 O4 P2 W'
_chemical_formula_weight 1004.84
_space_group_crystal_system monoclinic
_space_group_IT_number 14
_space_group_name_Hall '-P 2ybc'
_space_group_name_H-M_alt 'P 1 21/c 1'
_symmetry_space_group_name_Hall '-P 2ybc'
_symmetry_space_group_name_H-M 'P 1 21/c 1'
_atom_sites_solution_hydrogens geom
_atom_sites_solution_primary dual
_audit_creation_date 2017-07-07
_audit_creation_method
;
Olex2 1.2
(compiled 2017.03.28 svn.r3405 for OlexSys, GUI svn.r5337)
;
_audit_update_record
;
2018-03-24 deposited with the CCDC.
2018-07-06 downloaded from the CCDC.
;
_cell_angle_alpha 90
_cell_angle_beta 97.169(2)
_cell_angle_gamma 90
_cell_formula_units_Z 4
_cell_length_a 14.1865(3)
_cell_length_b 11.2881(3)
_cell_length_c 25.1974(9)
_cell_measurement_reflns_used 13758
_cell_measurement_temperature 100
_cell_measurement_theta_max 31.0710
_cell_measurement_theta_min 2.2910
_cell_volume 4003.5(2)
_computing_cell_refinement 'CrysAlisPro 1.171.38.43 (Rigaku OD, 2015)'
_computing_data_collection 'CrysAlisPro 1.171.38.43 (Rigaku OD, 2015)'
_computing_data_reduction 'CrysAlisPro 1.171.38.43 (Rigaku OD, 2015)'
_computing_molecular_graphics 'Olex2 (Dolomanov et al., 2009)'
_computing_publication_material 'Olex2 (Dolomanov et al., 2009)'
_computing_structure_refinement 'ShelXL (Sheldrick, 2015)'
_computing_structure_solution 'ShelXT (Sheldrick, 2015)'
_diffrn_ambient_temperature 100
_diffrn_detector 'CCD plate'
_diffrn_detector_area_resol_mean 28.5714
_diffrn_detector_type 'Rigaku Saturn724+'
_diffrn_measured_fraction_theta_full 0.971
_diffrn_measured_fraction_theta_max 0.971
_diffrn_measurement_details
;
List of Runs (angles in degrees, time in seconds):

  # Type    Start    End  Width  t~exp~   \w     \q     \k     \f   Frames
#--------------------------------------------------------------------------
  1  \w   -110.00  25.00   0.50    8.00    --  -20.00   0.00-180.00  270
  2  \w   -110.00  19.00   0.50    8.00    --  -20.00 -72.00-180.00  258
  3  \w    -80.00 -50.00   0.50    8.00    --  -20.00 -72.00 -36.00   60
;
_diffrn_measurement_device 'abstract diffractometer'
_diffrn_measurement_device_type 'dtrek-CrysAlisPro-abstract goniometer imported rigaku-d*trek images'
_diffrn_measurement_method '\w scans'
_diffrn_measurement_specimen_support 'Mitegen 50um'
_diffrn_orient_matrix_type 'CrysAlisPro convention (1999,Acta A55,543-557)'
_diffrn_orient_matrix_UB_11 0.0406841000
_diffrn_orient_matrix_UB_12 -0.0264186000
_diffrn_orient_matrix_UB_13 0.0144896000
_diffrn_orient_matrix_UB_21 0.0183803000
_diffrn_orient_matrix_UB_22 0.0569953000
_diffrn_orient_matrix_UB_23 0.0072096000
_diffrn_orient_matrix_UB_31 -0.0233903000
_diffrn_orient_matrix_UB_32 -0.0011709000
_diffrn_orient_matrix_UB_33 0.0232961000
_diffrn_radiation_collimation 0.3
_diffrn_radiation_monochromator graphite
_diffrn_radiation_probe x-ray
_diffrn_radiation_type MoK\a
_diffrn_radiation_wavelength 0.71073
_diffrn_reflns_av_R_equivalents 0.0549
_diffrn_reflns_av_unetI/netI 0.0467
_diffrn_reflns_Laue_measured_fraction_full 0.971
_diffrn_reflns_Laue_measured_fraction_max 0.971
_diffrn_reflns_limit_h_max 16
_diffrn_reflns_limit_h_min -13
_diffrn_reflns_limit_k_max 13
_diffrn_reflns_limit_k_min -13
_diffrn_reflns_limit_l_max 28
_diffrn_reflns_limit_l_min -29
_diffrn_reflns_number 21398
_diffrn_reflns_point_group_measured_fraction_full 0.971
_diffrn_reflns_point_group_measured_fraction_max 0.971
_diffrn_reflns_theta_full 24.998
_diffrn_reflns_theta_max 24.998
_diffrn_reflns_theta_min 1.979
_diffrn_source 'fine-focus sealed X-ray tube'
_diffrn_source_current 24.0
_diffrn_source_power 1.2
_diffrn_source_target Mo
_diffrn_source_type 'Enhance (Mo) X-ray Source'
_diffrn_source_voltage 50.0
_exptl_absorpt_coefficient_mu 3.213
_exptl_absorpt_correction_T_max 1.00000
_exptl_absorpt_correction_T_min 0.03821
_exptl_absorpt_correction_type multi-scan
_exptl_absorpt_process_details
;
CrysAlisPro 1.171.38.43 (Rigaku Oxford Diffraction, 2015)
Empirical absorption correction using spherical harmonics,
 implemented in SCALE3 ABSPACK scaling algorithm.
;
_exptl_crystal_colour colourless
_exptl_crystal_colour_primary colourless
_exptl_crystal_density_diffrn 1.667
_exptl_crystal_description block
_exptl_crystal_F_000 1984
_exptl_crystal_size_max 0.224
_exptl_crystal_size_mid 0.119
_exptl_crystal_size_min 0.097
_refine_diff_density_max 1.576
_refine_diff_density_min -1.796
_refine_diff_density_rms 0.164
_refine_ls_extinction_method none
_refine_ls_goodness_of_fit_ref 1.040
_refine_ls_hydrogen_treatment constr
_refine_ls_matrix_type full
_refine_ls_number_parameters 505
_refine_ls_number_reflns 6857
_refine_ls_number_restraints 0
_refine_ls_restrained_S_all 1.040
_refine_ls_R_factor_all 0.0453
_refine_ls_R_factor_gt 0.0379
_refine_ls_shift/su_max 0.001
_refine_ls_shift/su_mean 0.000
_refine_ls_structure_factor_coef Fsqd
_refine_ls_weighting_details 'w=1/[\s^2^(Fo^2^)+(0.0436P)^2^+13.3639P] where P=(Fo^2^+2Fc^2^)/3'
_refine_ls_weighting_scheme calc
_refine_ls_wR_factor_gt 0.0889
_refine_ls_wR_factor_ref 0.0950
_reflns_Friedel_coverage 0.000
_reflns_number_gt 6023
_reflns_number_total 6857
_reflns_threshold_expression 'I > 2\s(I)'
_cod_data_source_file c8ra04086a2.cif
_cod_data_source_block msb-rk-03-69-W-PP
_cod_original_cell_volume 4003.53(19)
_cod_database_code 7231190
_shelx_shelxl_version_number 2014/7
_chemical_oxdiff_formula C34H54N3P2W1O4
_shelx_space_group_comment
;
The symmetry employed for this shelxl refinement is uniquely defined
by the following loop, which should always be used as a source of
symmetry information in preference to the above space-group names.
They are only intended as comments.
;
_reflns_odcompleteness_completeness 84.20
_reflns_odcompleteness_iscentric 1
_reflns_odcompleteness_theta 31.10
_olex2_refinement_description
;
1. Fixed Uiso
 At 1.2 times of:
  All C(H) groups
2.a Ternary CH refined with riding coordinates:
 C43(H43)
2.b Aromatic/amide H refined with riding coordinates:
 C37(H37), C38(H38), C22(H22), C26(H26), C25(H25), C36(H36), C16(H16),
 C35(H35), C10(H10), C11(H11), C18(H18), C3(H3), C14(H14), C34(H34), C23(H23),
 C20(H20), C17(H17), C24(H24), C6(H6), C19(H19), C29(H29), C13(H13), C28(H28),
 C4(H4), C30(H30), C12(H12), C32(H32), C5(H5), C31(H31)
;
_olex2_submission_special_instructions 'No special instructions were received'
_oxdiff_exptl_absorpt_empirical_details
;
Empirical correction (ABSPACK) includes:
- Absorption correction using spherical harmonics
- Frame scaling
- Detector area scaling
;
_oxdiff_exptl_absorpt_empirical_full_max 19.593
_oxdiff_exptl_absorpt_empirical_full_min 0.545

loop_
_space_group_symop_operation_xyz
'x, y, z'
'-x, y+1/2, -z+1/2'
'-x, -y, -z'
'x, -y-1/2, z-1/2'

loop_
_atom_site_label
_atom_site_type_symbol
_atom_site_fract_x
_atom_site_fract_y
_atom_site_fract_z
_atom_site_U_iso_or_equiv
_atom_site_adp_type
_atom_site_occupancy
_atom_site_site_symmetry_order
_atom_site_calc_flag
_atom_site_refinement_flags_posn
W1 W 0.22699(2) 0.33770(2) 0.41984(2) 0.01499(9) Uani 1 1 d .
P2 P 0.19765(8) 0.41797(11) 0.32621(5) 0.0149(3) Uani 1 1 d .
P1 P 0.25658(8) 0.54811(12) 0.45180(5) 0.0152(3) Uani 1 1 d .
C37 C -0.0873(4) 0.3573(5) 0.2868(2) 0.0211(12) Uani 1 1 d .
H37 H -0.1305 0.2967 0.2938 0.025 Uiso 1 1 calc R
C38 C 0.0073(3) 0.3498(4) 0.3085(2) 0.0177(11) Uani 1 1 d .
H38 H 0.0283 0.2840 0.3303 0.021 Uiso 1 1 calc R
Cl3 Cl 0.1390(3) 0.5357(2) -0.00435(12) 0.1220(13) Uani 1 1 d .
C41 C 0.0896(4) 0.3688(5) 0.4297(2) 0.0207(11) Uani 1 1 d .
O4 O 0.4409(3) 0.2599(4) 0.41231(16) 0.0327(10) Uani 1 1 d .
C21 C 0.3572(3) 0.6383(5) 0.4369(2) 0.0189(11) Uani 1 1 d .
O3 O 0.0116(3) 0.3842(4) 0.43616(15) 0.0302(9) Uani 1 1 d .
N3 N 0.3154(3) 0.7313(4) 0.29092(17) 0.0198(9) Uani 1 1 d .
C22 C 0.4437(3) 0.5839(5) 0.4318(2) 0.0225(12) Uani 1 1 d .
H22 H 0.4485 0.4999 0.4319 0.027 Uiso 1 1 calc R
C33 C 0.0726(3) 0.4388(4) 0.29855(19) 0.0164(10) Uani 1 1 d .
N1 N 0.2102(3) 0.6653(3) 0.33758(16) 0.0142(9) Uani 1 1 d .
N2 N 0.2515(3) 0.7647(4) 0.32118(16) 0.0176(9) Uani 1 1 d .
Cl2 Cl 0.2769(3) 0.5664(3) 0.08278(19) 0.187(3) Uani 1 1 d .
O2 O 0.2538(2) 0.2346(4) 0.53700(15) 0.0275(9) Uani 1 1 d .
C26 C 0.3518(3) 0.7616(5) 0.4371(2) 0.0216(12) Uani 1 1 d .
H26 H 0.2930 0.7992 0.4408 0.026 Uiso 1 1 calc R
C42 C 0.3650(4) 0.2929(5) 0.4141(2) 0.0226(12) Uani 1 1 d .
C25 C 0.4313(4) 0.8301(5) 0.4319(2) 0.0272(13) Uani 1 1 d .
H25 H 0.4269 0.9140 0.4319 0.033 Uiso 1 1 calc R
Cl1 Cl 0.0815(5) 0.5969(3) 0.0953(2) 0.222(3) Uani 1 1 d .
C1 C 0.1390(3) 0.6818(4) 0.3733(2) 0.0176(11) Uani 1 1 d .
O1 O 0.1673(3) 0.0792(4) 0.38132(16) 0.0361(10) Uani 1 1 d .
C36 C -0.1189(4) 0.4527(5) 0.2550(2) 0.0224(12) Uani 1 1 d .
H36 H -0.1837 0.4575 0.2401 0.027 Uiso 1 1 calc R
C16 C 0.3393(3) 0.6286(5) 0.5538(2) 0.0199(11) Uani 1 1 d .
H16 H 0.3844 0.6687 0.5355 0.024 Uiso 1 1 calc R
C35 C -0.0558(4) 0.5413(5) 0.2449(2) 0.0236(12) Uani 1 1 d .
H35 H -0.0777 0.6077 0.2237 0.028 Uiso 1 1 calc R
C8 C 0.3165(3) 0.6097(5) 0.28784(19) 0.0158(10) Uani 1 1 d .
C9 C 0.3868(3) 0.5516(4) 0.2578(2) 0.0176(11) Uani 1 1 d .
C10 C 0.3995(3) 0.5950(5) 0.2071(2) 0.0205(11) Uani 1 1 d .
H10 H 0.3636 0.6612 0.1928 0.025 Uiso 1 1 calc R
C11 C 0.4643(4) 0.5419(5) 0.1778(2) 0.0233(12) Uani 1 1 d .
H11 H 0.4731 0.5719 0.1435 0.028 Uiso 1 1 calc R
C18 C 0.2804(4) 0.5802(5) 0.6368(2) 0.0241(12) Uani 1 1 d .
H18 H 0.2852 0.5868 0.6746 0.029 Uiso 1 1 calc R
C3 C 0.0812(3) 0.6644(4) 0.4578(2) 0.0186(11) Uani 1 1 d .
H3 H 0.0878 0.6369 0.4937 0.022 Uiso 1 1 calc R
C14 C 0.4406(3) 0.4566(5) 0.2782(2) 0.0187(11) Uani 1 1 d .
H14 H 0.4335 0.4277 0.3129 0.022 Uiso 1 1 calc R
C15 C 0.2647(3) 0.5647(4) 0.52480(19) 0.0155(10) Uani 1 1 d .
C34 C 0.0395(4) 0.5332(5) 0.2660(2) 0.0227(12) Uani 1 1 d .
H34 H 0.0827 0.5930 0.2579 0.027 Uiso 1 1 calc R
C23 C 0.5237(4) 0.6538(5) 0.4267(2) 0.0278(13) Uani 1 1 d .
H23 H 0.5828 0.6169 0.4230 0.033 Uiso 1 1 calc R
C20 C 0.1990(3) 0.5089(5) 0.5536(2) 0.0208(11) Uani 1 1 d .
H20 H 0.1486 0.4644 0.5349 0.025 Uiso 1 1 calc R
C17 C 0.3470(4) 0.6331(5) 0.6093(2) 0.0230(12) Uani 1 1 d .
H17 H 0.3993 0.6734 0.6286 0.028 Uiso 1 1 calc R
C2 C 0.1533(3) 0.6398(5) 0.4261(2) 0.0176(11) Uani 1 1 d .
C24 C 0.5174(4) 0.7755(6) 0.4268(2) 0.0316(14) Uani 1 1 d .
H24 H 0.5720 0.8222 0.4234 0.038 Uiso 1 1 calc R
C6 C 0.0594(3) 0.7475(5) 0.3542(2) 0.0219(12) Uani 1 1 d .
H6 H 0.0523 0.7764 0.3185 0.026 Uiso 1 1 calc R
C7 C 0.2470(3) 0.5651(5) 0.31695(19) 0.0163(10) Uani 1 1 d .
C19 C 0.2060(4) 0.5172(5) 0.6089(2) 0.0226(12) Uani 1 1 d .
H19 H 0.1600 0.4799 0.6276 0.027 Uiso 1 1 calc R
C40 C 0.2458(3) 0.2740(5) 0.4947(2) 0.0212(12) Uani 1 1 d .
C29 C 0.2596(4) 0.3158(5) 0.1778(2) 0.0258(12) Uani 1 1 d .
H29 H 0.2489 0.3451 0.1422 0.031 Uiso 1 1 calc R
C13 C 0.5049(3) 0.4025(5) 0.2489(2) 0.0220(12) Uani 1 1 d .
H13 H 0.5411 0.3366 0.2633 0.026 Uiso 1 1 calc R
C28 C 0.2231(3) 0.3762(5) 0.2189(2) 0.0208(11) Uani 1 1 d .
H28 H 0.1865 0.4459 0.2113 0.025 Uiso 1 1 calc R
C4 C 0.0012(4) 0.7274(5) 0.4383(2) 0.0235(12) Uani 1 1 d .
H4 H -0.0471 0.7408 0.4606 0.028 Uiso 1 1 calc R
C39 C 0.1888(4) 0.1743(5) 0.3950(2) 0.0229(12) Uani 1 1 d .
C30 C 0.3113(4) 0.2129(5) 0.1889(2) 0.0261(13) Uani 1 1 d .
H30 H 0.3371 0.1726 0.1609 0.031 Uiso 1 1 calc R
C12 C 0.5162(4) 0.4449(5) 0.1987(2) 0.0249(12) Uani 1 1 d .
H12 H 0.5597 0.4073 0.1783 0.030 Uiso 1 1 calc R
C32 C 0.2914(3) 0.2299(5) 0.2816(2) 0.0200(11) Uani 1 1 d .
H32 H 0.3029 0.2001 0.3171 0.024 Uiso 1 1 calc R
C5 C -0.0096(4) 0.7713(5) 0.3867(2) 0.0244(12) Uani 1 1 d .
H5 H -0.0638 0.8172 0.3738 0.029 Uiso 1 1 calc R
C27 C 0.2405(3) 0.3342(4) 0.2715(2) 0.0176(11) Uani 1 1 d .
C31 C 0.3257(4) 0.1687(4) 0.2401(2) 0.0191(11) Uani 1 1 d .
H31 H 0.3591 0.0963 0.2472 0.023 Uiso 1 1 calc R
C43 C 0.1673(7) 0.6119(8) 0.0537(3) 0.072(3) Uani 1 1 d .
H43 H 0.1719 0.6977 0.0446 0.087 Uiso 1 1 calc R

loop_
_atom_site_aniso_label
_atom_site_aniso_U_11
_atom_site_aniso_U_22
_atom_site_aniso_U_33
_atom_site_aniso_U_23
_atom_site_aniso_U_13
_atom_site_aniso_U_12
W1 0.01162(12) 0.02205(13) 0.01134(14) 0.00102(8) 0.00157(8) -0.00012(7)
P2 0.0130(6) 0.0196(7) 0.0121(7) -0.0007(5) 0.0017(5) 0.0002(5)
P1 0.0107(6) 0.0248(7) 0.0105(7) 0.0006(5) 0.0027(5) 0.0000(5)
C37 0.016(2) 0.029(3) 0.019(3) -0.006(2) 0.005(2) -0.005(2)
C38 0.019(3) 0.019(3) 0.015(3) -0.002(2) 0.003(2) 0.004(2)
Cl3 0.173(3) 0.0665(17) 0.105(2) -0.0156(15) -0.066(2) 0.0331(18)
C41 0.022(3) 0.030(3) 0.010(3) -0.002(2) 0.004(2) -0.007(2)
O4 0.0151(19) 0.045(3) 0.038(2) -0.005(2) 0.0054(16) 0.0063(18)
C21 0.012(2) 0.036(3) 0.008(3) -0.001(2) 0.0028(19) -0.004(2)
O3 0.017(2) 0.052(3) 0.024(2) -0.0037(19) 0.0081(16) -0.0006(18)
N3 0.019(2) 0.022(2) 0.020(2) -0.0006(19) 0.0041(18) -0.0005(18)
C22 0.019(3) 0.030(3) 0.018(3) 0.002(2) 0.005(2) 0.000(2)
C33 0.015(2) 0.024(3) 0.010(3) -0.002(2) 0.0016(19) 0.001(2)
N1 0.013(2) 0.021(2) 0.009(2) 0.0027(17) 0.0023(16) 0.0001(16)
N2 0.015(2) 0.023(2) 0.015(2) 0.0008(18) 0.0026(17) -0.0007(17)
Cl2 0.175(4) 0.0574(17) 0.279(5) 0.047(2) -0.165(4) -0.0305(19)
O2 0.024(2) 0.041(2) 0.017(2) 0.0079(18) -0.0005(15) -0.0002(17)
C26 0.015(2) 0.032(3) 0.018(3) 0.001(2) 0.000(2) 0.000(2)
C42 0.023(3) 0.030(3) 0.015(3) -0.001(2) 0.003(2) -0.003(2)
C25 0.027(3) 0.033(3) 0.022(3) 0.006(2) 0.002(2) -0.004(2)
Cl1 0.380(8) 0.065(2) 0.272(6) 0.023(3) 0.239(6) 0.037(3)
C1 0.013(2) 0.023(3) 0.018(3) -0.001(2) 0.005(2) 0.001(2)
O1 0.049(3) 0.026(2) 0.032(2) -0.0032(19) -0.0006(19) -0.0095(19)
C36 0.016(2) 0.029(3) 0.021(3) -0.010(2) -0.004(2) 0.003(2)
C16 0.015(2) 0.028(3) 0.017(3) 0.000(2) 0.005(2) -0.001(2)
C35 0.025(3) 0.022(3) 0.022(3) 0.000(2) -0.006(2) 0.000(2)
C8 0.012(2) 0.023(3) 0.011(3) 0.000(2) -0.0009(18) -0.002(2)
C9 0.017(2) 0.019(3) 0.018(3) -0.001(2) 0.006(2) -0.005(2)
C10 0.021(3) 0.027(3) 0.015(3) 0.004(2) 0.008(2) 0.002(2)
C11 0.028(3) 0.030(3) 0.015(3) 0.002(2) 0.013(2) -0.003(2)
C18 0.026(3) 0.040(3) 0.007(3) -0.002(2) 0.006(2) 0.001(2)
C3 0.018(3) 0.025(3) 0.013(3) -0.001(2) 0.003(2) -0.001(2)
C14 0.020(2) 0.026(3) 0.011(3) -0.002(2) 0.003(2) -0.006(2)
C15 0.014(2) 0.022(3) 0.011(3) 0.001(2) 0.0021(19) 0.005(2)
C34 0.021(3) 0.028(3) 0.019(3) 0.001(2) 0.000(2) -0.006(2)
C23 0.018(3) 0.043(4) 0.023(3) 0.004(3) 0.008(2) -0.002(2)
C20 0.020(3) 0.026(3) 0.017(3) 0.000(2) 0.000(2) 0.002(2)
C17 0.020(3) 0.030(3) 0.018(3) -0.004(2) 0.001(2) 0.002(2)
C2 0.013(2) 0.027(3) 0.013(3) -0.003(2) 0.003(2) -0.002(2)
C24 0.015(3) 0.048(4) 0.032(3) 0.014(3) 0.002(2) -0.008(3)
C6 0.017(2) 0.029(3) 0.019(3) 0.003(2) 0.000(2) 0.000(2)
C7 0.014(2) 0.024(3) 0.010(3) -0.002(2) -0.0001(19) 0.001(2)
C19 0.020(3) 0.033(3) 0.015(3) 0.000(2) 0.005(2) 0.001(2)
C40 0.010(2) 0.030(3) 0.022(3) 0.000(2) -0.004(2) 0.002(2)
C29 0.022(3) 0.040(3) 0.016(3) -0.005(2) 0.004(2) -0.009(2)
C13 0.017(2) 0.029(3) 0.019(3) -0.003(2) 0.000(2) -0.002(2)
C28 0.017(2) 0.025(3) 0.019(3) -0.001(2) 0.000(2) -0.005(2)
C4 0.018(3) 0.033(3) 0.021(3) -0.003(2) 0.010(2) -0.001(2)
C39 0.023(3) 0.031(3) 0.014(3) 0.006(2) 0.002(2) 0.001(2)
C30 0.020(3) 0.034(3) 0.025(3) -0.010(3) 0.008(2) -0.006(2)
C12 0.020(3) 0.034(3) 0.023(3) -0.007(2) 0.012(2) -0.003(2)
C32 0.018(2) 0.027(3) 0.016(3) -0.002(2) 0.004(2) -0.003(2)
C5 0.017(3) 0.032(3) 0.025(3) 0.000(3) 0.004(2) 0.007(2)
C27 0.013(2) 0.024(3) 0.017(3) -0.004(2) 0.006(2) -0.003(2)
C31 0.018(3) 0.016(3) 0.023(3) -0.008(2) 0.006(2) 0.0001(19)
C43 0.097(7) 0.051(5) 0.062(6) 0.014(4) -0.019(5) -0.001(5)

loop_
_atom_type_symbol
_atom_type_description
_atom_type_scat_dispersion_real
_atom_type_scat_dispersion_imag
_atom_type_scat_source
C C 0.0033 0.0016 'International Tables Vol C Tables 4.2.6.8 and 6.1.1.4'
H H 0.0000 0.0000 'International Tables Vol C Tables 4.2.6.8 and 6.1.1.4'
Cl Cl 0.1484 0.1585 'International Tables Vol C Tables 4.2.6.8 and 6.1.1.4'
N N 0.0061 0.0033 'International Tables Vol C Tables 4.2.6.8 and 6.1.1.4'
O O 0.0106 0.0060 'International Tables Vol C Tables 4.2.6.8 and 6.1.1.4'
P P 0.1023 0.0942 'International Tables Vol C Tables 4.2.6.8 and 6.1.1.4'
W W -0.8490 6.8722 'International Tables Vol C Tables 4.2.6.8 and 6.1.1.4'

loop_
_geom_angle_atom_site_label_1
_geom_angle_atom_site_label_2
_geom_angle_atom_site_label_3
_geom_angle
P2 W1 P1 87.81(4)
C41 W1 P2 90.23(15)
C41 W1 P1 85.53(15)
C41 W1 C42 174.8(2)
C42 W1 P2 94.02(15)
C42 W1 P1 97.61(16)
C40 W1 P2 178.09(14)
C40 W1 P1 92.27(16)
C40 W1 C41 87.9(2)
C40 W1 C42 87.9(2)
C39 W1 P2 91.80(15)
C39 W1 P1 173.87(15)
C39 W1 C41 88.3(2)
C39 W1 C42 88.5(2)
C39 W1 C40 87.9(2)
C33 P2 W1 116.16(16)
C7 P2 W1 115.22(16)
C7 P2 C33 101.7(2)
C7 P2 C27 101.8(2)
C27 P2 W1 119.18(17)
C27 P2 C33 100.1(2)
C21 P1 W1 124.09(18)
C21 P1 C15 101.3(2)
C21 P1 C2 102.8(2)
C15 P1 W1 113.71(17)
C15 P1 C2 104.0(2)
C2 P1 W1 108.84(16)
C38 C37 H37 119.9
C36 C37 H37 119.9
C36 C37 C38 120.3(5)
C37 C38 H38 119.6
C37 C38 C33 120.8(5)
C33 C38 H38 119.6
O3 C41 W1 178.4(5)
C22 C21 P1 119.5(4)
C22 C21 C26 119.3(5)
C26 C21 P1 120.7(4)
N2 N3 C8 109.5(4)
C21 C22 H22 120.2
C21 C22 C23 119.6(5)
C23 C22 H22 120.2
C38 C33 P2 117.8(4)
C34 C33 P2 124.1(4)
C34 C33 C38 118.0(4)
N2 N1 C1 116.5(4)
N2 N1 C7 111.6(4)
C7 N1 C1 131.9(4)
N3 N2 N1 107.2(4)
C21 C26 H26 119.7
C25 C26 C21 120.7(5)
C25 C26 H26 119.7
O4 C42 W1 175.0(5)
C26 C25 H25 120.1
C24 C25 C26 119.8(5)
C24 C25 H25 120.1
C2 C1 N1 121.2(4)
C6 C1 N1 117.0(4)
C6 C1 C2 121.7(5)
C37 C36 H36 120.1
C37 C36 C35 119.8(5)
C35 C36 H36 120.1
C15 C16 H16 120.0
C17 C16 H16 120.0
C17 C16 C15 120.1(5)
C36 C35 H35 120.0
C36 C35 C34 120.1(5)
C34 C35 H35 120.0
N3 C8 C9 119.0(4)
N3 C8 C7 108.5(4)
C7 C8 C9 132.5(5)
C10 C9 C8 119.0(4)
C14 C9 C8 122.1(4)
C14 C9 C10 118.9(5)
C9 C10 H10 119.8
C11 C10 C9 120.3(5)
C11 C10 H10 119.8
C10 C11 H11 120.1
C10 C11 C12 119.7(5)
C12 C11 H11 120.1
C17 C18 H18 120.2
C17 C18 C19 119.6(5)
C19 C18 H18 120.2
C2 C3 H3 119.1
C4 C3 H3 119.1
C4 C3 C2 121.8(5)
C9 C14 H14 119.5
C9 C14 C13 121.0(5)
C13 C14 H14 119.5
C16 C15 P1 121.4(4)
C20 C15 P1 120.7(4)
C20 C15 C16 117.8(4)
C33 C34 C35 121.0(5)
C33 C34 H34 119.5
C35 C34 H34 119.5
C22 C23 H23 119.8
C24 C23 C22 120.5(5)
C24 C23 H23 119.8
C15 C20 H20 119.3
C19 C20 C15 121.4(5)
C19 C20 H20 119.3
C16 C17 H17 119.4
C18 C17 C16 121.1(5)
C18 C17 H17 119.4
C1 C2 P1 122.5(4)
C3 C2 P1 121.0(4)
C3 C2 C1 116.4(4)
C25 C24 H24 119.9
C23 C24 C25 120.1(5)
C23 C24 H24 119.9
C1 C6 H6 119.8
C5 C6 C1 120.4(5)
C5 C6 H6 119.8
N1 C7 P2 122.0(4)
N1 C7 C8 103.2(4)
C8 C7 P2 134.6(4)
C18 C19 H19 120.1
C20 C19 C18 119.8(5)
C20 C19 H19 120.1
O2 C40 W1 177.4(4)
C28 C29 H29 120.1
C30 C29 H29 120.1
C30 C29 C28 119.9(5)
C14 C13 H13 120.2
C12 C13 C14 119.7(5)
C12 C13 H13 120.2
C29 C28 H28 120.0
C29 C28 C27 120.1(5)
C27 C28 H28 120.0
C3 C4 H4 119.6
C3 C4 C5 120.7(5)
C5 C4 H4 119.6
O1 C39 W1 179.0(5)
C29 C30 H30 119.8
C31 C30 C29 120.5(5)
C31 C30 H30 119.8
C11 C12 H12 119.9
C13 C12 C11 120.3(5)
C13 C12 H12 119.9
C27 C32 H32 119.8
C27 C32 C31 120.4(5)
C31 C32 H32 119.8
C6 C5 C4 119.0(5)
C6 C5 H5 120.5
C4 C5 H5 120.5
C28 C27 P2 120.1(4)
C32 C27 P2 120.8(4)
C32 C27 C28 119.1(5)
C30 C31 C32 120.0(5)
C30 C31 H31 120.0
C32 C31 H31 120.0
Cl3 C43 Cl2 108.7(6)
Cl3 C43 Cl1 111.6(6)
Cl3 C43 H43 107.9
Cl2 C43 H43 107.9
Cl1 C43 Cl2 112.6(6)
Cl1 C43 H43 107.9

loop_
_geom_bond_atom_site_label_1
_geom_bond_atom_site_label_2
_geom_bond_distance
W1 P2 2.5131(13)
W1 P1 2.5263(13)
W1 C41 2.027(5)
W1 C42 2.045(5)
W1 C40 2.006(6)
W1 C39 2.000(6)
P2 C33 1.838(5)
P2 C7 1.828(5)
P2 C27 1.836(5)
P1 C21 1.829(5)
P1 C15 1.838(5)
P1 C2 1.844(5)
C37 H37 0.9500
C37 C38 1.386(7)
C37 C36 1.383(7)
C38 H38 0.9500
C38 C33 1.410(7)
Cl3 C43 1.700(9)
C41 O3 1.151(6)
O4 C42 1.145(6)
C21 C22 1.393(7)
C21 C26 1.395(8)
N3 N2 1.311(6)
N3 C8 1.375(7)
C22 H22 0.9500
C22 C23 1.402(7)
C33 C34 1.391(7)
N1 N2 1.354(5)
N1 C1 1.447(6)
N1 C7 1.375(6)
Cl2 C43 1.713(9)
O2 C40 1.146(6)
C26 H26 0.9500
C26 C25 1.387(7)
C25 H25 0.9500
C25 C24 1.387(8)
Cl1 C43 1.712(11)
C1 C2 1.403(7)
C1 C6 1.387(7)
O1 C39 1.157(7)
C36 H36 0.9500
C36 C35 1.387(7)
C16 H16 0.9500
C16 C15 1.408(7)
C16 C17 1.389(7)
C35 H35 0.9500
C35 C34 1.393(7)
C8 C9 1.478(7)
C8 C7 1.395(7)
C9 C10 1.399(7)
C9 C14 1.379(7)
C10 H10 0.9500
C10 C11 1.386(7)
C11 H11 0.9500
C11 C12 1.387(8)
C18 H18 0.9500
C18 C17 1.376(7)
C18 C19 1.389(7)
C3 H3 0.9500
C3 C2 1.401(7)
C3 C4 1.377(7)
C14 H14 0.9500
C14 C13 1.384(7)
C15 C20 1.401(7)
C34 H34 0.9500
C23 H23 0.9500
C23 C24 1.377(8)
C20 H20 0.9500
C20 C19 1.386(7)
C17 H17 0.9500
C24 H24 0.9500
C6 H6 0.9500
C6 C5 1.378(7)
C19 H19 0.9500
C29 H29 0.9500
C29 C28 1.392(8)
C29 C30 1.383(8)
C13 H13 0.9500
C13 C12 1.381(7)
C28 H28 0.9500
C28 C27 1.400(7)
C4 H4 0.9500
C4 C5 1.383(8)
C30 H30 0.9500
C30 C31 1.376(8)
C12 H12 0.9500
C32 H32 0.9500
C32 C27 1.389(7)
C32 C31 1.391(7)
C5 H5 0.9500
C31 H31 0.9500
C43 H43 1.0000

loop_
_geom_torsion_atom_site_label_1
_geom_torsion_atom_site_label_2
_geom_torsion_atom_site_label_3
_geom_torsion_atom_site_label_4
_geom_torsion
W1 P2 C33 C38 -41.6(4)
W1 P2 C33 C34 142.2(4)
W1 P2 C7 N1 -70.4(4)
W1 P2 C7 C8 115.7(5)
W1 P2 C27 C28 178.7(3)
W1 P2 C27 C32 -2.3(5)
W1 P1 C21 C22 -32.7(5)
W1 P1 C21 C26 155.3(3)
W1 P1 C15 C16 131.9(4)
W1 P1 C15 C20 -44.9(4)
W1 P1 C2 C1 -78.7(4)
W1 P1 C2 C3 96.9(4)
P2 C33 C34 C35 177.9(4)
P1 C21 C22 C23 -172.6(4)
P1 C21 C26 C25 172.5(4)
P1 C15 C20 C19 177.8(4)
C37 C38 C33 P2 -177.1(4)
C37 C38 C33 C34 -0.7(7)
C37 C36 C35 C34 1.2(8)
C38 C37 C36 C35 -0.2(8)
C38 C33 C34 C35 1.7(8)
C21 P1 C15 C16 -3.5(5)
C21 P1 C15 C20 179.7(4)
C21 P1 C2 C1 54.6(5)
C21 P1 C2 C3 -129.9(4)
C21 C22 C23 C24 0.3(8)
C21 C26 C25 C24 -0.4(8)
N3 C8 C9 C10 -46.3(6)
N3 C8 C9 C14 133.3(5)
N3 C8 C7 P2 172.6(4)
N3 C8 C7 N1 -2.1(5)
C22 C21 C26 C25 0.5(8)
C22 C23 C24 C25 -0.2(9)
C33 P2 C7 N1 56.1(4)
C33 P2 C7 C8 -117.8(5)
C33 P2 C27 C28 51.0(4)
C33 P2 C27 C32 -130.0(4)
N1 C1 C2 P1 -6.5(7)
N1 C1 C2 C3 177.7(4)
N1 C1 C6 C5 -177.2(5)
N2 N3 C8 C9 -177.1(4)
N2 N3 C8 C7 1.6(5)
N2 N1 C1 C2 -114.8(5)
N2 N1 C1 C6 60.9(6)
N2 N1 C7 P2 -173.7(3)
N2 N1 C7 C8 1.8(5)
C26 C21 C22 C23 -0.4(8)
C26 C25 C24 C23 0.3(9)
C1 N1 N2 N3 177.9(4)
C1 N1 C7 P2 7.7(7)
C1 N1 C7 C8 -176.7(5)
C1 C6 C5 C4 -0.8(8)
C36 C37 C38 C33 0.0(8)
C36 C35 C34 C33 -2.0(8)
C16 C15 C20 C19 0.9(7)
C8 N3 N2 N1 -0.5(5)
C8 C9 C10 C11 -179.5(5)
C8 C9 C14 C13 179.0(4)
C9 C8 C7 P2 -8.9(9)
C9 C8 C7 N1 176.4(5)
C9 C10 C11 C12 0.4(8)
C9 C14 C13 C12 0.6(7)
C10 C9 C14 C13 -1.5(7)
C10 C11 C12 C13 -1.3(8)
C3 C4 C5 C6 2.3(8)
C14 C9 C10 C11 0.9(7)
C14 C13 C12 C11 0.8(8)
C15 P1 C21 C22 96.4(4)
C15 P1 C21 C26 -75.7(4)
C15 P1 C2 C1 159.8(4)
C15 P1 C2 C3 -24.6(5)
C15 C16 C17 C18 -2.9(8)
C15 C20 C19 C18 -1.2(8)
C17 C16 C15 P1 -175.8(4)
C17 C16 C15 C20 1.1(7)
C17 C18 C19 C20 -0.5(8)
C2 P1 C21 C22 -156.3(4)
C2 P1 C21 C26 31.6(5)
C2 P1 C15 C16 -109.9(4)
C2 P1 C15 C20 73.3(4)
C2 C1 C6 C5 -1.5(8)
C2 C3 C4 C5 -1.6(8)
C6 C1 C2 P1 177.9(4)
C6 C1 C2 C3 2.2(7)
C7 P2 C33 C38 -167.5(4)
C7 P2 C33 C34 16.4(5)
C7 P2 C27 C28 -53.4(4)
C7 P2 C27 C32 125.7(4)
C7 N1 N2 N3 -0.9(5)
C7 N1 C1 C2 63.7(7)
C7 N1 C1 C6 -120.6(6)
C7 C8 C9 C10 135.4(6)
C7 C8 C9 C14 -45.1(8)
C19 C18 C17 C16 2.6(8)
C29 C28 C27 P2 176.8(4)
C29 C28 C27 C32 -2.2(7)
C29 C30 C31 C32 -2.6(8)
C28 C29 C30 C31 1.1(8)
C4 C3 C2 P1 -176.5(4)
C4 C3 C2 C1 -0.6(7)
C30 C29 C28 C27 1.3(7)
C27 P2 C33 C38 88.1(4)
C27 P2 C33 C34 -88.0(5)
C27 P2 C7 N1 159.2(4)
C27 P2 C7 C8 -14.7(5)
C27 C32 C31 C30 1.7(7)
C31 C32 C27 P2 -178.3(4)
C31 C32 C27 C28 0.7(7)
